data_8101063
loop_
_publ_author_name
'Turpeinen, Urho'
'Mutikainen, Ilpo'
'Klinga, Martti'
'H\"am\"al\"ainen, Reijo'

_publ_section_title
;
Crystal structure of hexadecaammomium tetra[dimethyl(2-hydroxyethyl)
ammonium] cyclo-tetrakis[sodium-\m-heptamolybdato(VI)-O',O'',
O''':O'''',O''''',O''''''](5-) tetrawater, (NH~4~)~16~(C~4~H~12~NO)
~4~[NaMo~7~O~24~]~4~ &#x00B7; 4H~2~O
;
_journal_issue 4
_journal_name_full 'Zeitschrift f\"ur Kristallographie - New Crystal Structures'
_journal_page_first 515
_journal_page_last 516
_journal_volume 216
_journal_year 2001
_chemical_formula_structural 'C16 H112 Mo28 N20 Na4 O104'
_chemical_formula_sum 'C16 H112 Mo28 N20 Na4 O104'
_chemical_formula_weight 5027.54
_space_group_IT_number 59
_symmetry_cell_setting orthorhombic
_symmetry_space_group_name_Hall '-P 2ab 2a'
_symmetry_space_group_name_H-M 'P m m n :2'
_cell_angle_alpha 90.00
_cell_angle_beta 90.00
_cell_angle_gamma 90.00
_cell_formula_units_Z 2
_cell_length_a 22.275(6)
_cell_length_b 36.758(9)
_cell_length_c 11.059(2)
_cell_measurement_temperature 293(2)
_cell_volume 9055(4)
_diffrn_ambient_temperature 293(2)
_exptl_crystal_density_diffrn 1.844
_exptl_crystal_density_meas 1.86
_cod_original_sg_symbol_H-M 'P m m n'
_cod_database_code 8101063

loop_
_symmetry_equiv_pos_as_xyz
'x, y, z'
'-x+1/2, -y+1/2, z'
'-x, y+1/2, -z'
'x+1/2, -y, -z'
'-x, -y, -z'
'x-1/2, y-1/2, -z'
'x, -y-1/2, z'
'-x-1/2, y, z'

loop_
_atom_site_label
_atom_site_type_symbol
_atom_site_fract_x
_atom_site_fract_y
_atom_site_fract_z
_atom_site_U_iso_or_equiv
_atom_site_adp_type
_atom_site_occupancy
_atom_site_symmetry_multiplicity
_atom_site_Wyckoff_symbol
_atom_site_calc_flag
_atom_site_refinement_flags
_atom_site_disorder_assembly
_atom_site_disorder_group
Mo1 Mo -0.07335(3) 0.2500 0.74349(8) 0.0578(3) Uani 1 4 f d S . .
Mo2 Mo 0.06095(3) 0.205689(19) 0.75862(6) 0.0649(2) Uani 1 8 g d . . .
Mo3 Mo -0.05842(3) 0.158457(19) 0.71761(6) 0.0677(2) Uani 1 8 g d . . .
Mo4 Mo -0.06533(3) 0.20552(2) 0.47554(5) 0.0668(2) Uani 1 8 g d . . .
Mo5 Mo 0.09859(3) 0.06154(2) 0.29084(6) 0.0712(2) Uani 1 8 g d . . .
Mo6 Mo 0.17734(3) 0.133201(17) 0.24756(6) 0.0580(2) Uani 1 8 g d . . .
Mo7 Mo 0.17686(3) 0.057670(18) 0.53314(5) 0.0653(2) Uani 1 8 g d . . .
Mo8 Mo 0.2500 0.05199(2) 0.26364(8) 0.0562(3) Uani 1 4 e d S . .
Na1 Na 0.06292(12) 0.13488(8) 0.5044(2) 0.0829(11) Uani 1 8 f d . . .
O1 O -0.01945(16) 0.20819(11) 0.6463(3) 0.0445(14) Uani 1 8 f d . . .
O2 O 0.0002(2) 0.2500 0.8295(5) 0.070(3) Uani 1 4 f d S . .
O3 O -0.1076(3) 0.2500 0.5888(4) 0.057(2) Uani 1 4 f d S . .
O4 O -0.1097(2) 0.21076(13) 0.8035(4) 0.0761(18) Uani 1 8 g d . . .
O5 O 0.0882(2) 0.2500 0.6816(5) 0.058(2) Uani 1 4 f d S . .
O6 O 0.1037(2) 0.20668(14) 0.8894(4) 0.090(2) Uani 1 8 g d . . .
O7 O 0.09550(18) 0.17606(14) 0.6612(4) 0.087(2) Uani 1 8 g d . . .
O8 O -0.00059(19) 0.17236(11) 0.8353(3) 0.0542(16) Uani 1 8 g d . . .
O9 O -0.01903(19) 0.12462(14) 0.6413(4) 0.081(2) Uani 1 8 g d . . .
O10 O -0.1109(2) 0.13623(15) 0.8100(5) 0.101(2) Uani 1 8 g d . . .
O11 O -0.10931(16) 0.17236(12) 0.5837(4) 0.0684(17) Uani 1 8 g d . . .
O12 O -0.0173(2) 0.17599(13) 0.4177(5) 0.084(2) Uani 1 8 g d . . .
O13 O -0.12206(19) 0.20578(14) 0.3736(4) 0.0775(19) Uani 1 8 g d . . .
O14 O -0.0239(3) 0.2500 0.4336(5) 0.060(2) Uani 1 4 f d S . .
O15 O 0.0411(2) 0.08660(12) 0.3695(4) 0.084(2) Uani 1 8 g d . . .
O16 O 0.0616(2) 0.02956(12) 0.1926(4) 0.0877(19) Uani 1 8 g d . . .
O17 O 0.1216(2) 0.02959(12) 0.4282(4) 0.0743(19) Uani 1 8 g d . . .
O18 O 0.1893(2) 0.02934(12) 0.2027(4) 0.0807(19) Uani 1 8 g d . . .
O19 O 0.18094(16) 0.08421(10) 0.3592(3) 0.0385(11) Uiso 1 8 g d . . .
O20 O 0.12362(18) 0.09706(11) 0.1746(4) 0.0617(17) Uani 1 8 g d . . .
O21 O 0.13207(19) 0.15691(12) 0.3443(5) 0.086(2) Uani 1 8 g d . . .
O22 O 0.1792(2) 0.15854(13) 0.1231(3) 0.0691(17) Uani 1 8 g d . . .
O23 O 0.2500 0.14976(15) 0.3270(5) 0.0424(16) Uiso 1 4 e d S . .
O24 O 0.2500 0.09731(16) 0.1765(5) 0.061(2) Uani 1 4 e d S . .
O25 O 0.2500 0.08282(14) 0.5768(5) 0.043(2) Uani 1 4 e d S . .
O26 O 0.12736(18) 0.08922(11) 0.5929(4) 0.0657(17) Uani 1 8 g d . . .
O27 O 0.2500 0.03160(17) 0.4175(5) 0.051(2) Uani 1 4 e d S . .
O28 O 0.1797(3) 0.02304(13) 0.6350(4) 0.102(2) Uani 1 8 g d . . .
O29 O 0.5340(2) 0.09171(15) -0.0117(4) 0.283(10) Uiso 0.50 8 g d PG A 1
N1 N 0.5164(3) 0.16638(15) 0.0800(4) 0.067(4) Uiso 0.50 8 g d PG A 1
C1 C 0.5492(2) 0.10096(15) 0.1091(4) 0.183(10) Uiso 0.50 8 g d PG A 1
C2 C 0.5114(2) 0.13207(15) 0.1499(4) 0.114(7) Uiso 0.50 8 g d PG A 1
C3 C 0.4691(3) 0.19378(16) 0.1208(5) 0.117(5) Uiso 0.50 8 g d PG A 1
C4 C 0.5760(3) 0.18423(16) 0.0885(4) 0.117(5) Uiso 0.50 8 g d PG A 1
O30 O 0.4935(4) 0.0269(2) 0.9723(4) 0.420(17) Uiso 0.50 8 g d PG A 2
N2 N 0.3821(3) 0.0805(3) 0.9278(4) 0.029(2) Uiso 0.50 8 g d PG A 2
C8 C 0.4896(4) 0.0618(2) 0.9156(4) 0.229(12) Uiso 0.50 8 g d PG A 2
C9 C 0.4284(3) 0.0596(2) 0.8531(4) 0.173(9) Uiso 0.50 8 g d PG A 2
C10 C 0.3728(3) 0.1178(3) 0.8784(4) 0.100(6) Uiso 0.50 8 g d PG A 2
C11 C 0.3249(4) 0.0594(3) 0.9223(5) 0.106(6) Uiso 0.50 8 g d PG A 2
N3 N 0.5940(7) 0.0408(4) 0.5305(14) 0.131(6) Uiso 0.50 8 g d P B 3
N4 N 0.6124(6) 0.0540(4) 0.4418(13) 0.124(5) Uiso 0.50 8 g d P C 4
N5 N 0.4022(9) 0.0880(5) 0.8996(18) 0.197(8) Uiso 0.50 8 g d P D 5
N6 N 0.5280(9) 0.1995(5) 0.0914(17) 0.194(8) Uiso 0.50 8 g d P E 6
N7 N 0.6906(6) 0.0484(4) 0.5688(13) 0.125(5) Uiso 0.50 8 g d P F 7
N8 N 0.7500 0.1588(12) 0.382(4) 0.37(3) Uiso 0.50 4 e d SP . .
N9 N 0.3994(14) 0.2500 0.401(3) 0.223(14) Uiso 0.50 4 f d SP . .
N10 N 0.7500 0.1735(7) 0.715(3) 0.186(11) Uiso 0.50 4 e d SP . .
N11 N 0.7500 0.2222(7) 0.569(3) 0.219(14) Uiso 0.50 4 e d SP . .
N12 N 0.2500 0.1688(8) 0.640(3) 0.225(14) Uiso 0.50 4 e d SP G 8
N13 N 0.2500 0.2100(10) 0.516(4) 0.32(2) Uiso 0.50 4 e d SP H 9
O31 O 0.2500 -0.0369(7) 0.699(3) 0.247(13) Uiso 0.50 4 e d SP . .
O32 O -0.2034(14) 0.2500 0.204(3) 0.338(18) Uiso 0.50 4 f d SP . .
O33 O 0.157(2) 0.2500 1.120(4) 0.43(3) Uiso 0.50 4 f d SP . .
O34 O 0.7500 0.1828(11) 0.924(4) 0.39(2) Uiso 0.50 4 e d SP . .

loop_
_atom_site_aniso_label
_atom_site_aniso_U_11
_atom_site_aniso_U_22
_atom_site_aniso_U_33
_atom_site_aniso_U_23
_atom_site_aniso_U_13
_atom_site_aniso_U_12
Mo1 0.0444(5) 0.0968(7) 0.0320(5) 0.000 0.0029(5) 0.000
Mo2 0.0495(3) 0.0935(5) 0.0517(4) -0.0074(5) -0.0064(4) 0.0028(4)
Mo3 0.0615(4) 0.0853(5) 0.0564(4) -0.0036(4) 0.0057(4) -0.0080(4)
Mo4 0.0510(3) 0.1126(5) 0.0368(3) -0.0146(4) -0.0061(4) 0.0034(4)
Mo5 0.0767(4) 0.0868(5) 0.0503(4) -0.0092(4) -0.0010(4) -0.0249(4)
Mo6 0.0635(3) 0.0609(4) 0.0497(4) 0.0113(4) -0.0002(4) 0.0041(4)
Mo7 0.0939(5) 0.0624(4) 0.0395(3) -0.0031(4) 0.0099(4) -0.0075(4)
Mo8 0.0855(6) 0.0488(6) 0.0344(5) -0.0102(5) 0.000 0.000
Na1 0.0684(17) 0.107(2) 0.0733(19) -0.022(2) 0.0086(18) -0.0006(19)
O1 0.047(2) 0.050(3) 0.036(2) -0.002(2) 0.004(2) 0.010(2)
O2 0.041(3) 0.107(6) 0.061(4) 0.000 -0.040(3) 0.000
O3 0.054(4) 0.105(5) 0.012(3) 0.000 -0.009(3) 0.000
O4 0.074(3) 0.102(4) 0.052(3) -0.024(3) -0.010(3) 0.003(3)
O5 0.043(4) 0.084(5) 0.046(4) 0.000 -0.003(3) 0.000
O6 0.084(3) 0.127(4) 0.059(3) 0.011(3) -0.049(3) 0.012(4)
O7 0.030(2) 0.139(4) 0.091(4) 0.043(3) 0.006(3) 0.032(3)
O8 0.099(3) 0.042(3) 0.022(2) 0.009(2) -0.010(2) -0.021(3)
O9 0.043(3) 0.105(4) 0.096(4) 0.007(4) -0.007(3) -0.002(3)
O10 0.097(4) 0.100(4) 0.106(4) 0.002(4) 0.019(4) -0.026(3)
O11 0.032(2) 0.094(4) 0.079(3) 0.005(3) -0.007(3) -0.030(3)
O12 0.079(3) 0.070(4) 0.102(4) 0.012(3) -0.014(3) 0.008(3)
O13 0.068(3) 0.124(4) 0.041(3) -0.008(3) 0.007(3) -0.015(3)
O14 0.064(4) 0.095(5) 0.021(3) 0.000 -0.002(3) 0.000
O15 0.088(3) 0.065(3) 0.098(4) -0.021(3) -0.029(3) -0.012(3)
O16 0.133(4) 0.066(3) 0.064(3) 0.025(3) -0.007(4) -0.031(3)
O17 0.087(3) 0.071(3) 0.065(3) 0.013(3) -0.009(3) -0.020(3)
O18 0.126(4) 0.054(3) 0.062(3) -0.011(3) 0.012(3) -0.029(3)
O20 0.086(3) 0.059(3) 0.040(3) 0.025(2) -0.003(3) -0.032(3)
O21 0.064(3) 0.056(3) 0.137(4) -0.002(3) -0.016(3) 0.035(3)
O22 0.068(3) 0.097(4) 0.043(3) 0.028(3) 0.000(3) 0.016(3)
O24 0.097(5) 0.034(4) 0.051(4) 0.004(4) 0.000 0.000
O25 0.074(4) 0.022(3) 0.033(3) 0.020(3) 0.000 0.000
O26 0.075(3) 0.036(3) 0.086(3) -0.022(3) 0.004(3) -0.016(3)
O27 0.059(4) 0.066(4) 0.030(3) -0.004(4) 0.000 0.000
O28 0.188(5) 0.052(3) 0.067(3) 0.026(3) 0.020(4) 0.001(4)

loop_
_geom_bond_atom_site_label_1
_geom_bond_atom_site_label_2
_geom_bond_distance
_geom_bond_site_symmetry_2
_geom_bond_publ_flag
Mo1 O4 1.782(5) 7_565 ?
Mo1 O4 1.782(5) . ?
Mo1 O3 1.873(5) . ?
Mo1 O2 1.894(6) . ?
Mo1 O1 2.227(4) 7_565 ?
Mo1 O1 2.227(4) . ?
Mo2 O7 1.714(5) . ?
Mo2 O6 1.731(4) . ?
Mo2 O5 1.936(3) . ?
Mo2 O8 2.025(4) . ?
Mo2 O1 2.182(4) . ?
Mo2 O2 2.259(4) . ?
Mo2 Mo3 3.2077(11) . ?
Mo3 O9 1.741(5) . ?
Mo3 O10 1.755(5) . ?
Mo3 O8 1.901(4) . ?
Mo3 O11 1.934(4) . ?
Mo3 O1 2.172(4) . ?
Mo3 O4 2.429(5) . ?
Mo3 Mo4 3.1910(10) . ?
Mo3 Na1 3.690(3) . ?
Mo4 O12 1.653(5) . ?
Mo4 O13 1.694(4) . ?
Mo4 O14 1.934(3) . ?
Mo4 O11 1.969(4) . ?
Mo4 O1 2.149(4) . ?
Mo4 O3 2.265(4) . ?
Mo5 O16 1.800(5) . ?
Mo5 O15 1.801(5) . ?
Mo5 O20 1.915(4) . ?
Mo5 O17 1.987(5) . ?
Mo5 O19 2.152(4) . ?
Mo5 Mo7 3.2000(10) . ?
Mo5 Mo6 3.2009(11) . ?
Mo5 Na1 3.672(3) . ?
Mo6 O22 1.662(4) . ?
Mo6 O21 1.709(5) . ?
Mo6 O23 1.940(3) . ?
Mo6 O20 1.961(4) . ?
Mo6 O19 2.185(4) . ?
Mo6 O24 2.231(4) . ?
Mo7 O28 1.701(5) . ?
Mo7 O26 1.731(4) . ?
Mo7 O25 1.934(3) . ?
Mo7 O17 1.983(5) . ?
Mo7 O19 2.159(4) . ?
Mo7 O27 2.282(4) . ?
Mo8 O18 1.725(5) . ?
Mo8 O18 1.725(5) 8_655 ?
Mo8 O27 1.859(6) . ?
Mo8 O24 1.924(6) . ?
Mo8 O19 2.210(4) 8_655 ?
Mo8 O19 2.210(4) . ?
Na1 O15 2.369(6) . ?
Na1 O9 2.401(5) . ?
Na1 O7 2.413(6) . ?
Na1 O26 2.416(5) . ?
Na1 O21 2.483(6) . ?
Na1 O12 2.530(5) . ?
O2 Mo2 2.259(4) 7_565 ?
O3 Mo4 2.265(4) 7_565 ?
O5 Mo2 1.936(3) 7_565 ?
O14 Mo4 1.934(3) 7_565 ?
O23 Mo6 1.940(3) 8_655 ?
O24 Mo6 2.231(4) 8_655 ?
O25 Mo7 1.934(3) 8_655 ?
O27 Mo7 2.282(4) 8_655 ?
O29 C1 1.4203 . ?
N1 C2 1.4838 . ?
N1 C4 1.4846 . ?
N1 C3 1.5253 . ?
C1 C2 1.4906 . ?
O30 C8 1.4290 . ?
N2 C10 1.4901 . ?
N2 C11 1.4919 . ?
N2 C9 1.5298 . ?
C8 C9 1.5307 . ?
